data_7060467
loop_
_publ_author_name
'Li, Hai-Ye'
'Pang, Xu-Hong'
'Tao, Ye'
'Huang, Fu-Ping'
'Zou, Hua-Hong'
'Liang, Fu-Pei'

_publ_section_title
;
 Regulating the solution structural integrity and slow magnetic relaxation
 behavior of two Dy6 clusters with a pyridine--triazole ligand
;
_journal_issue 16
_journal_name_full 'New Journal of Chemistry'
_journal_page_first 7096
_journal_page_last 7102
_journal_paper_doi 10.1039/D1NJ00140J
_journal_volume 45
_journal_year 2021
_chemical_formula_moiety 'C76 H86 Dy6 N32 O17, O2'
_chemical_formula_sum 'C76 H86 Dy6 N32 O19'
_chemical_formula_weight 2726.76
_space_group_crystal_system monoclinic
_space_group_IT_number 14
_space_group_name_Hall '-P 2ybc'
_space_group_name_H-M_alt 'P 1 21/c 1'
_atom_sites_solution_hydrogens mixed
_atom_sites_solution_primary heavy
_audit_creation_date 2021-02-19
_audit_creation_method
;
Olex2 1.3
(compiled 2020.06.28 svn.raecde09e for OlexSys, GUI svn.r6132)
;
_audit_update_record
;
2021-02-28 deposited with the CCDC.	2021-03-19 downloaded from the CCDC.
;
_cell_angle_alpha 90
_cell_angle_beta 105.045(2)
_cell_angle_gamma 90
_cell_formula_units_Z 2
_cell_length_a 11.8929(15)
_cell_length_b 18.115(2)
_cell_length_c 21.769(3)
_cell_measurement_reflns_used 9928
_cell_measurement_temperature 296.15
_cell_measurement_theta_max 26.42
_cell_measurement_theta_min 2.45
_cell_volume 4529.2(10)
_computing_cell_refinement 'SAINT v8.27A (Bruker, 2012)'
_computing_data_collection 'Bruker SMART APEX II'
_computing_data_reduction 'SAINT v8.27A (Bruker, 2012)'
_computing_molecular_graphics 'Olex2 1.3 (Dolomanov et al., 2009)'
_computing_publication_material 'Olex2 1.3 (Dolomanov et al., 2009)'
_computing_structure_refinement 'SHELXL 2018/3 (Sheldrick, 2015)'
_computing_structure_solution 'XS  (Sheldrick, 2008)'
_diffrn_ambient_temperature 296.15
_diffrn_measured_fraction_theta_full 0.998
_diffrn_measured_fraction_theta_max 0.997
_diffrn_measurement_device_type 'Bruker APEX-II CCD'
_diffrn_measurement_method '\f and \w scans'
_diffrn_radiation_monochromator graphite
_diffrn_radiation_type MoK\a
_diffrn_radiation_wavelength 0.71073
_diffrn_reflns_av_R_equivalents 0.0399
_diffrn_reflns_av_unetI/netI 0.0320
_diffrn_reflns_Laue_measured_fraction_full 0.998
_diffrn_reflns_Laue_measured_fraction_max 0.997
_diffrn_reflns_limit_h_max 14
_diffrn_reflns_limit_h_min -14
_diffrn_reflns_limit_k_max 20
_diffrn_reflns_limit_k_min -22
_diffrn_reflns_limit_l_max 27
_diffrn_reflns_limit_l_min -27
_diffrn_reflns_number 44636
_diffrn_reflns_point_group_measured_fraction_full 0.998
_diffrn_reflns_point_group_measured_fraction_max 0.997
_diffrn_reflns_theta_full 25.242
_diffrn_reflns_theta_max 26.434
_diffrn_reflns_theta_min 1.484
_diffrn_source_current 30.0
_diffrn_source_power 1.5
_diffrn_source_voltage 50.0
_diffrn_standards_number 0
_exptl_absorpt_coefficient_mu 4.971
_exptl_absorpt_correction_T_max 0.4512
_exptl_absorpt_correction_T_min 0.4253
_exptl_absorpt_correction_type multi-scan
_exptl_absorpt_process_details SADABS
_exptl_crystal_colour 'metallic light yellow'
_exptl_crystal_colour_lustre metallic
_exptl_crystal_colour_modifier light
_exptl_crystal_colour_primary yellow
_exptl_crystal_density_diffrn 1.999
_exptl_crystal_description block
_exptl_crystal_F_000 2628
_exptl_crystal_size_max 0.18
_exptl_crystal_size_mid 0.17
_exptl_crystal_size_min 0.16
_refine_diff_density_max 1.810
_refine_diff_density_min -0.954
_refine_diff_density_rms 0.173
_refine_ls_extinction_method none
_refine_ls_goodness_of_fit_ref 1.096
_refine_ls_hydrogen_treatment mixed
_refine_ls_matrix_type full
_refine_ls_number_parameters 621
_refine_ls_number_reflns 9296
_refine_ls_number_restraints 65
_refine_ls_restrained_S_all 1.111
_refine_ls_R_factor_all 0.0542
_refine_ls_R_factor_gt 0.0354
_refine_ls_shift/su_max 0.004
_refine_ls_shift/su_mean 0.000
_refine_ls_structure_factor_coef Fsqd
_refine_ls_weighting_details 'w=1/[\s^2^(Fo^2^)+(0.0497P)^2^+17.9863P] where P=(Fo^2^+2Fc^2^)/3'
_refine_ls_weighting_scheme calc
_refine_ls_wR_factor_gt 0.0888
_refine_ls_wR_factor_ref 0.1031
_reflns_Friedel_coverage 0.000
_reflns_number_gt 7420
_reflns_number_total 9296
_reflns_threshold_expression 'I > 2\s(I)'
_cod_data_source_file d1nj00140j2.cif
_cod_data_source_block aaaa_CCDC1
_cod_depositor_comments 'Adding full bibliography for 7060465--7060467.cif.'
_cod_original_cell_volume 4529.1(10)
_cod_database_code 7060467
_shelx_shelxl_version_number 2018/3
_shelx_space_group_comment
;
The symmetry employed for this shelxl refinement is uniquely defined
by the following loop, which should always be used as a source of
symmetry information in preference to the above space-group names.
They are only intended as comments.
;
_shelx_estimated_absorpt_t_max 0.503
_shelx_estimated_absorpt_t_min 0.468
_olex2_refinement_description
;
1. Fixed Uiso
 At 1.2 times of:
  All C(H) groups, H1A of O1, H2A of O2, H3A of O10A, All C(H,H) groups
 At 1.5 times of:
  All C(H,H,H) groups, H6 of O6, H9 of O9
2. Restrained distances
 O6-H6
 0.85 with sigma of 0.01
 O4_$1-H3A
 2.5 with sigma of 0.02
 H3A-H15
 2.5 with sigma of 0.02
 H3A-Dy1_$1
 2.7 with sigma of 0.02
 O9-H9
 0.85 with sigma of 0.01
 O3-H3A
 0.85 with sigma of 0.02
 C33-H6
 1.897229 with sigma of 0.02
 C37-H9
 1.88308 with sigma of 0.02
3. Rigid bond restraints
 O6, C33, C34
 with sigma for 1-2 distances of 0.01 and sigma for 1-3 distances of 0.005
4. Uiso/Uaniso restraints and constraints
C31 \\sim C32 \\sim C33 \\sim C34 \\sim C35 \\sim C36 \\sim C37 \\sim C38 \\sim
O8: within -3.9A with sigma of 0.01 and sigma for terminal atoms of 0.02 within
-3.9A
Uanis(O10) = Uanis(O10A)
5. Others
 Sof(O10A)=1-FVAR(1)
 Sof(O10)=FVAR(1)
 Fixed Sof: O8(0.5)
6.a Riding coordinates:
 O1(H1A), O2(H2A)
6.b Secondary CH2 refined with riding coordinates:
 C8(H8A,H8B), C23(H23A,H23B), C33(H33A,H33B), C35(H35A,H35B), C37(H37A,H37B)
6.c Aromatic/amide H refined with riding coordinates:
 C1(H1), C2(H2), C3(H3), C4(H4), C12(H12), C13(H13), C14(H14), C15(H15),
 C16(H16), C17(H17), C18(H18), C19(H19), C27(H27), C28(H28), C29(H29), C30(H30)
6.d Idealised Me refined as rotating group:
 C32(H32A,H32B,H32C), C34(H34A,H34B,H34C), C36(H36A,H36B,H36C), C38(H38A,H38B,
 H38C)
;
_olex2_submission_special_instructions 'No special instructions were received'

loop_
_space_group_symop_operation_xyz
'x, y, z'
'-x, y+1/2, -z+1/2'
'-x, -y, -z'
'x, -y-1/2, z-1/2'

loop_
_atom_site_label
_atom_site_type_symbol
_atom_site_fract_x
_atom_site_fract_y
_atom_site_fract_z
_atom_site_U_iso_or_equiv
_atom_site_adp_type
_atom_site_occupancy
_atom_site_site_symmetry_order
_atom_site_calc_flag
_atom_site_refinement_flags_posn
_atom_site_refinement_flags_adp
_atom_site_refinement_flags_occupancy
_atom_site_disorder_assembly
_atom_site_disorder_group
Dy1 Dy 0.77191(3) 0.72516(2) 0.62651(2) 0.03008(9) Uani 1 1 d . . . . .
Dy2 Dy 0.66094(2) 0.53766(2) 0.51163(2) 0.02358(8) Uani 1 1 d . . . . .
Dy3 Dy 0.52059(2) 0.36135(2) 0.39335(2) 0.02707(9) Uani 1 1 d . . . . .
O1 O 0.6284(3) 0.6556(2) 0.55454(19) 0.0272(9) Uani 1 1 d . . . . .
H1A H 0.600487 0.683545 0.522901 0.033 Uiso 1 1 d R U . . .
O2 O 0.4963(3) 0.4759(2) 0.43935(18) 0.0239(8) Uani 1 1 d . . . . .
H2A H 0.471936 0.505450 0.408426 0.029 Uiso 1 1 d R U . . .
O3 O 0.3802(4) 0.2911(3) 0.3290(2) 0.0365(10) Uani 1 1 d D . . . .
O4 O 0.7627(5) 0.8442(3) 0.6692(3) 0.0482(13) Uani 1 1 d . . . . .
O5 O 0.7433(7) 0.9312(4) 0.5939(4) 0.092(2) Uani 1 1 d . . . . .
O6 O 0.7150(5) 0.8047(3) 0.5373(3) 0.0511(13) Uani 1 1 d D U . . .
H6 H 0.713(9) 0.8500(9) 0.548(2) 0.077 Uiso 1 1 d D U . . .
O7 O 0.5940(5) 0.6210(3) 0.4259(2) 0.0451(12) Uani 1 1 d . . . . .
O9 O 0.4605(5) 0.4416(3) 0.3028(2) 0.0522(14) Uani 1 1 d D . . . .
H9 H 0.468(8) 0.4879(9) 0.3113(16) 0.078 Uiso 1 1 d D U . . .
N1 N 0.8807(5) 0.7061(3) 0.7465(3) 0.0387(13) Uani 1 1 d . . . . .
N2 N 0.8058(5) 0.5972(3) 0.6589(2) 0.0329(12) Uani 1 1 d . . . . .
N3 N 0.7798(4) 0.5327(3) 0.6259(2) 0.0293(11) Uani 1 1 d . . . . .
N4 N 0.8871(5) 0.5060(3) 0.7242(3) 0.0412(14) Uani 1 1 d . . . . .
N5 N 0.6929(4) 0.4066(3) 0.5455(2) 0.0284(11) Uani 1 1 d . . . . .
N6 N 0.6388(5) 0.3538(3) 0.5027(2) 0.0334(12) Uani 1 1 d . . . . .
N7 N 0.7454(5) 0.2948(3) 0.5881(3) 0.0386(13) Uani 1 1 d . . . . .
N8 N 0.5663(5) 0.2252(3) 0.4386(3) 0.0354(13) Uani 1 1 d . . . . .
N9 N 0.9740(5) 0.7831(3) 0.6292(3) 0.0397(13) Uani 1 1 d . . . . .
N10 N 0.8729(5) 0.6664(3) 0.5555(3) 0.0340(12) Uani 1 1 d . . . . .
N11 N 0.8446(5) 0.6081(3) 0.5140(2) 0.0316(12) Uani 1 1 d . . . . .
N12 N 1.0089(5) 0.6610(3) 0.5017(3) 0.0401(14) Uani 1 1 d . . . . .
N13 N 0.7576(5) 0.4843(3) 0.4329(3) 0.0325(12) Uani 1 1 d . . . . .
N14 N 0.7018(5) 0.4254(3) 0.3978(2) 0.0318(12) Uani 1 1 d . . . . .
N15 N 0.8596(5) 0.4512(3) 0.3637(3) 0.0399(14) Uani 1 1 d . . . . .
N16 N 0.6360(5) 0.3106(3) 0.3154(3) 0.0380(13) Uani 1 1 d . . . . .
C1 C 0.9096(7) 0.7585(5) 0.7914(4) 0.0507(19) Uani 1 1 d . . . . .
H1 H 0.889718 0.807095 0.779595 0.061 Uiso 1 1 calc R U . . .
C2 C 0.9670(7) 0.7446(5) 0.8539(4) 0.056(2) Uani 1 1 d . . . . .
H2 H 0.985692 0.782711 0.883453 0.067 Uiso 1 1 calc R U . . .
C3 C 0.9955(8) 0.6735(5) 0.8711(4) 0.059(2) Uani 1 1 d . . . . .
H3 H 1.035586 0.662852 0.912791 0.071 Uiso 1 1 calc R U . . .
C4 C 0.9657(8) 0.6170(5) 0.8275(4) 0.056(2) Uani 1 1 d . . . . .
H4 H 0.983404 0.568127 0.839120 0.067 Uiso 1 1 calc R U . . .
C5 C 0.9084(6) 0.6362(4) 0.7657(3) 0.0400(16) Uani 1 1 d . . . . .
C6 C 0.8691(6) 0.5794(4) 0.7162(3) 0.0393(16) Uani 1 1 d . . . . .
C7 C 0.8299(6) 0.4802(4) 0.6673(3) 0.0320(14) Uani 1 1 d . . . . .
C8 C 0.8298(7) 0.4000(4) 0.6557(3) 0.0418(17) Uani 1 1 d . . . . .
H8A H 0.807304 0.375823 0.690457 0.050 Uiso 1 1 calc R U . . .
H8B H 0.909530 0.385474 0.658549 0.050 Uiso 1 1 calc R U . . .
C9 C 0.7551(6) 0.3686(4) 0.5947(3) 0.0325(14) Uani 1 1 d . . . . .
C10 C 0.6741(5) 0.2889(4) 0.5306(3) 0.0310(14) Uani 1 1 d . . . . .
C11 C 0.6339(6) 0.2192(4) 0.4988(3) 0.0392(16) Uani 1 1 d . . . . .
C12 C 0.6614(8) 0.1513(4) 0.5293(4) 0.054(2) Uani 1 1 d . . . . .
H12 H 0.707991 0.148931 0.570743 0.065 Uiso 1 1 calc R U . . .
C13 C 0.6178(9) 0.0876(5) 0.4966(5) 0.062(2) Uani 1 1 d . . . . .
H13 H 0.636866 0.041476 0.515224 0.074 Uiso 1 1 calc R U . . .
C14 C 0.5473(8) 0.0934(4) 0.4372(5) 0.056(2) Uani 1 1 d . . . . .
H14 H 0.514813 0.051327 0.415048 0.068 Uiso 1 1 calc R U . . .
C15 C 0.5236(7) 0.1626(4) 0.4093(4) 0.0470(18) Uani 1 1 d . . . . .
H15 H 0.475591 0.165472 0.368193 0.056 Uiso 1 1 calc DR U . . .
C16 C 1.0232(7) 0.8409(5) 0.6647(4) 0.051(2) Uani 1 1 d . . . . .
H16 H 0.988256 0.858665 0.695324 0.062 Uiso 1 1 calc R U . . .
C17 C 1.1227(7) 0.8753(5) 0.6581(4) 0.057(2) Uani 1 1 d . . . . .
H17 H 1.153699 0.915597 0.683236 0.068 Uiso 1 1 calc R U . . .
C18 C 1.1752(8) 0.8481(5) 0.6131(5) 0.066(3) Uani 1 1 d . . . . .
H18 H 1.243103 0.869737 0.608001 0.079 Uiso 1 1 calc R U . . .
C19 C 1.1268(7) 0.7893(5) 0.5761(4) 0.055(2) Uani 1 1 d . . . . .
H19 H 1.160941 0.770812 0.545358 0.066 Uiso 1 1 calc R U . . .
C20 C 1.0263(6) 0.7580(4) 0.5851(3) 0.0363(15) Uani 1 1 d . . . . .
C21 C 0.9707(6) 0.6942(4) 0.5466(3) 0.0341(14) Uani 1 1 d . . . . .
C22 C 0.9294(6) 0.6077(4) 0.4829(3) 0.0366(15) Uani 1 1 d . . . . .
C23 C 0.9382(7) 0.5553(4) 0.4321(4) 0.0470(19) Uani 1 1 d . . . . .
H23A H 0.939731 0.584415 0.394921 0.056 Uiso 1 1 calc R U . . .
H23B H 1.013334 0.531148 0.445924 0.056 Uiso 1 1 calc R U . . .
C24 C 0.8510(6) 0.4972(4) 0.4109(3) 0.0354(15) Uani 1 1 d . . . . .
C25 C 0.7659(6) 0.4087(4) 0.3579(3) 0.0337(14) Uani 1 1 d . . . . .
C26 C 0.7307(6) 0.3483(4) 0.3119(3) 0.0361(15) Uani 1 1 d . . . . .
C27 C 0.7924(7) 0.3335(4) 0.2675(4) 0.0471(18) Uani 1 1 d . . . . .
H27 H 0.858960 0.360284 0.267357 0.057 Uiso 1 1 calc R U . . .
C28 C 0.7539(8) 0.2789(5) 0.2240(4) 0.058(2) Uani 1 1 d . . . . .
H28 H 0.793429 0.268534 0.193369 0.070 Uiso 1 1 calc R U . . .
C29 C 0.6561(8) 0.2393(5) 0.2259(4) 0.059(2) Uani 1 1 d . . . . .
H29 H 0.628038 0.202093 0.196476 0.070 Uiso 1 1 calc R U . . .
C30 C 0.6003(7) 0.2561(5) 0.2728(4) 0.054(2) Uani 1 1 d . . . . .
H30 H 0.535473 0.228542 0.274864 0.065 Uiso 1 1 calc R U . . .
C31 C 0.7599(9) 0.9109(5) 0.6522(6) 0.068(3) Uani 1 1 d . U . . .
C32 C 0.7819(13) 0.9684(6) 0.7045(7) 0.114(4) Uani 1 1 d . U . . .
H32A H 0.726925 0.962144 0.729513 0.171 Uiso 1 1 calc R U . . .
H32B H 0.773332 1.016846 0.685950 0.171 Uiso 1 1 calc R U . . .
H32C H 0.859526 0.962781 0.731248 0.171 Uiso 1 1 calc R U . . .
C33 C 0.7253(15) 0.8023(8) 0.4728(5) 0.120(4) Uani 1 1 d D U . . .
H33A H 0.805029 0.814492 0.473382 0.144 Uiso 1 1 calc R U . . .
H33B H 0.711570 0.751909 0.457619 0.144 Uiso 1 1 calc R U . . .
C34 C 0.6522(19) 0.8481(11) 0.4290(7) 0.186(7) Uani 1 1 d . U . . .
H34A H 0.662540 0.839016 0.387425 0.279 Uiso 1 1 calc R U . . .
H34B H 0.670564 0.898737 0.440509 0.279 Uiso 1 1 calc R U . . .
H34C H 0.572772 0.838426 0.428941 0.279 Uiso 1 1 calc R U . . .
C35 C 0.5800(11) 0.6176(6) 0.3681(5) 0.081(3) Uani 1 1 d . U . . .
H35A H 0.500260 0.631820 0.348154 0.097 Uiso 1 1 calc R U . A 1
H35B H 0.588053 0.566233 0.357284 0.097 Uiso 1 1 calc R U . A 1
C36 C 0.6556(13) 0.6611(8) 0.3392(6) 0.112(4) Uani 1 1 d . U . . .
H36A H 0.635775 0.712421 0.340057 0.168 Uiso 1 1 calc R U . . .
H36B H 0.645534 0.645685 0.295882 0.168 Uiso 1 1 calc R U . . .
H36C H 0.735217 0.653983 0.362448 0.168 Uiso 1 1 calc R U . . .
C37 C 0.4225(15) 0.4346(8) 0.2364(6) 0.128(5) Uani 1 1 d D U . . .
H37A H 0.483990 0.410324 0.222145 0.153 Uiso 1 1 calc R U . . .
H37B H 0.356029 0.401543 0.226881 0.153 Uiso 1 1 calc R U . . .
C38 C 0.3922(17) 0.4955(9) 0.2011(7) 0.156(6) Uani 1 1 d . U . . .
H38A H 0.445013 0.502762 0.174968 0.234 Uiso 1 1 calc R U . . .
H38B H 0.395516 0.537360 0.228571 0.234 Uiso 1 1 calc R U . . .
H38C H 0.314470 0.489992 0.174606 0.234 Uiso 1 1 calc R U . . .
O8 O 0.4878(13) 0.5797(6) 0.3332(5) 0.068(3) Uani 0.5 1 d . U P B 2
O10 O 0.9487(16) 0.9812(11) 0.5011(11) 0.137(5) Uani 0.586(13) 1 d . . P C 1
O10A O 0.901(2) 1.0167(15) 0.5423(15) 0.137(5) Uani 0.414(13) 1 d . . P C 2
H3A H 0.3600(19) 0.2583(10) 0.2956(9) 0.164 Uiso 1 1 d D U . . .

loop_
_atom_site_aniso_label
_atom_site_aniso_U_11
_atom_site_aniso_U_22
_atom_site_aniso_U_33
_atom_site_aniso_U_23
_atom_site_aniso_U_13
_atom_site_aniso_U_12
Dy1 0.03105(17) 0.02906(17) 0.03180(16) -0.00149(12) 0.01118(12) -0.00211(12)
Dy2 0.02522(15) 0.02533(16) 0.02237(14) 0.00211(10) 0.01013(11) 0.00156(11)
Dy3 0.02826(16) 0.02951(17) 0.02593(15) -0.00177(11) 0.01151(11) 0.00153(12)
O1 0.028(2) 0.028(2) 0.026(2) 0.0056(17) 0.0083(17) 0.0029(18)
O2 0.028(2) 0.024(2) 0.0209(19) 0.0051(16) 0.0096(16) 0.0055(17)
O3 0.035(2) 0.039(3) 0.038(2) -0.006(2) 0.014(2) -0.003(2)
O4 0.052(3) 0.035(3) 0.058(3) -0.006(2) 0.016(3) -0.001(2)
O5 0.116(6) 0.056(4) 0.096(6) 0.015(4) 0.016(5) -0.007(4)
O6 0.068(4) 0.039(3) 0.047(3) 0.006(2) 0.016(3) 0.003(3)
O7 0.062(3) 0.038(3) 0.038(3) 0.010(2) 0.018(2) 0.005(2)
O9 0.074(4) 0.051(3) 0.031(3) 0.003(2) 0.012(2) 0.004(3)
N1 0.038(3) 0.041(3) 0.037(3) -0.003(3) 0.008(3) -0.007(3)
N2 0.043(3) 0.031(3) 0.024(3) -0.002(2) 0.007(2) -0.001(2)
N3 0.033(3) 0.030(3) 0.024(2) 0.003(2) 0.006(2) 0.002(2)
N4 0.044(3) 0.039(3) 0.035(3) 0.005(3) 0.000(3) -0.001(3)
N5 0.032(3) 0.028(3) 0.023(2) 0.004(2) 0.005(2) 0.004(2)
N6 0.037(3) 0.035(3) 0.028(3) 0.005(2) 0.007(2) 0.003(2)
N7 0.054(4) 0.025(3) 0.033(3) 0.006(2) 0.006(3) 0.005(3)
N8 0.038(3) 0.031(3) 0.040(3) -0.006(2) 0.015(2) 0.000(2)
N9 0.036(3) 0.042(3) 0.042(3) -0.004(3) 0.012(3) -0.005(3)
N10 0.034(3) 0.034(3) 0.037(3) -0.002(2) 0.014(2) -0.004(2)
N11 0.033(3) 0.033(3) 0.035(3) -0.003(2) 0.018(2) -0.004(2)
N12 0.035(3) 0.041(3) 0.050(3) -0.002(3) 0.021(3) -0.008(3)
N13 0.037(3) 0.031(3) 0.035(3) -0.006(2) 0.019(2) -0.004(2)
N14 0.035(3) 0.036(3) 0.030(3) -0.003(2) 0.018(2) 0.001(2)
N15 0.046(3) 0.042(3) 0.039(3) -0.007(3) 0.026(3) -0.004(3)
N16 0.037(3) 0.039(3) 0.041(3) -0.012(3) 0.015(3) -0.002(3)
C1 0.060(5) 0.045(5) 0.042(4) -0.007(3) 0.005(4) -0.006(4)
C2 0.058(5) 0.061(6) 0.044(4) -0.017(4) 0.006(4) -0.006(4)
C3 0.067(6) 0.071(6) 0.031(4) -0.008(4) -0.003(4) -0.010(5)
C4 0.068(6) 0.056(5) 0.037(4) 0.000(4) 0.000(4) -0.001(4)
C5 0.041(4) 0.046(4) 0.033(4) -0.004(3) 0.009(3) -0.006(3)
C6 0.041(4) 0.042(4) 0.035(4) -0.002(3) 0.011(3) -0.003(3)
C7 0.035(3) 0.032(3) 0.029(3) 0.005(3) 0.007(3) 0.002(3)
C8 0.056(4) 0.028(4) 0.032(3) 0.009(3) -0.005(3) 0.004(3)
C9 0.034(3) 0.039(4) 0.024(3) 0.006(3) 0.007(3) 0.002(3)
C10 0.031(3) 0.029(3) 0.034(3) 0.003(3) 0.011(3) 0.001(3)
C11 0.034(4) 0.040(4) 0.048(4) -0.002(3) 0.019(3) -0.001(3)
C12 0.063(5) 0.040(4) 0.060(5) 0.010(4) 0.015(4) 0.000(4)
C13 0.078(6) 0.032(4) 0.077(6) 0.010(4) 0.020(5) 0.007(4)
C14 0.056(5) 0.035(4) 0.084(6) -0.014(4) 0.030(5) -0.004(4)
C15 0.043(4) 0.041(4) 0.055(4) -0.013(4) 0.009(3) 0.005(3)
C16 0.045(4) 0.059(5) 0.054(5) -0.019(4) 0.018(4) -0.012(4)
C17 0.049(5) 0.064(6) 0.057(5) -0.018(4) 0.014(4) -0.020(4)
C18 0.047(5) 0.071(6) 0.081(6) -0.025(5) 0.022(5) -0.028(4)
C19 0.041(4) 0.066(6) 0.065(5) -0.014(4) 0.025(4) -0.011(4)
C20 0.029(3) 0.040(4) 0.039(4) 0.004(3) 0.007(3) -0.003(3)
C21 0.030(3) 0.031(4) 0.043(4) -0.002(3) 0.014(3) 0.001(3)
C22 0.037(4) 0.040(4) 0.037(4) 0.003(3) 0.016(3) 0.001(3)
C23 0.043(4) 0.050(5) 0.059(5) -0.010(4) 0.034(4) -0.009(4)
C24 0.036(4) 0.039(4) 0.039(4) -0.002(3) 0.022(3) 0.000(3)
C25 0.038(4) 0.034(4) 0.033(3) -0.002(3) 0.017(3) 0.001(3)
C26 0.041(4) 0.035(4) 0.037(4) -0.002(3) 0.017(3) 0.007(3)
C27 0.048(4) 0.050(5) 0.052(4) -0.013(4) 0.029(4) -0.005(4)
C28 0.064(5) 0.061(6) 0.065(5) -0.023(4) 0.044(5) -0.002(4)
C29 0.061(5) 0.062(6) 0.059(5) -0.035(4) 0.027(4) -0.006(4)
C30 0.046(4) 0.055(5) 0.066(5) -0.025(4) 0.025(4) -0.008(4)
C31 0.066(6) 0.044(5) 0.096(7) -0.014(5) 0.026(5) -0.008(4)
C32 0.144(11) 0.053(6) 0.146(11) -0.038(7) 0.038(9) -0.009(7)
C33 0.186(12) 0.112(9) 0.060(6) 0.029(6) 0.029(7) 0.004(9)
C34 0.263(17) 0.194(15) 0.083(7) 0.061(9) 0.013(11) 0.054(13)
C35 0.115(8) 0.067(6) 0.063(6) 0.026(5) 0.028(5) 0.052(6)
C36 0.131(9) 0.131(9) 0.084(7) 0.036(7) 0.045(6) 0.008(7)
C37 0.181(11) 0.098(9) 0.077(7) 0.013(7) -0.017(8) 0.012(9)
C38 0.210(13) 0.127(10) 0.101(9) 0.035(8) -0.012(9) 0.019(10)
O8 0.112(8) 0.032(5) 0.040(5) 0.002(4) -0.016(5) 0.024(6)
O10 0.125(13) 0.117(13) 0.181(17) -0.010(11) 0.062(11) -0.018(9)
O10A 0.125(13) 0.117(13) 0.181(17) -0.010(11) 0.062(11) -0.018(9)

loop_
_atom_type_symbol
_atom_type_description
_atom_type_scat_dispersion_real
_atom_type_scat_dispersion_imag
_atom_type_scat_source
C C 0.0033 0.0016 'International Tables Vol C Tables 4.2.6.8 and 6.1.1.4'
H H 0.0000 0.0000 'International Tables Vol C Tables 4.2.6.8 and 6.1.1.4'
Dy Dy -0.1892 4.4098 'International Tables Vol C Tables 4.2.6.8 and 6.1.1.4'
N N 0.0061 0.0033 'International Tables Vol C Tables 4.2.6.8 and 6.1.1.4'
O O 0.0106 0.0060 'International Tables Vol C Tables 4.2.6.8 and 6.1.1.4'

loop_
_geom_angle_atom_site_label_1
_geom_angle_atom_site_label_2
_geom_angle_atom_site_label_3
_geom_angle
_geom_angle_site_symmetry_1
_geom_angle_site_symmetry_3
_geom_angle_publ_flag
O1 Dy1 Dy3 37.63(10) . 3_666 ?
O1 Dy1 O4 130.52(17) . . ?
O1 Dy1 O6 77.14(17) . . ?
O1 Dy1 N1 132.58(16) . . ?
O1 Dy1 N2 73.69(16) . . ?
O1 Dy1 N9 137.13(16) . . ?
O1 Dy1 N10 74.70(16) . . ?
O3 Dy1 Dy3 34.74(11) 3_666 3_666 ?
O3 Dy1 O1 72.34(15) 3_666 . ?
O3 Dy1 O4 80.08(17) 3_666 . ?
O3 Dy1 O6 109.69(19) 3_666 . ?
O3 Dy1 N1 78.49(17) 3_666 . ?
O3 Dy1 N2 81.01(18) 3_666 . ?
O3 Dy1 N9 150.40(17) 3_666 . ?
O3 Dy1 N10 142.13(17) 3_666 . ?
O4 Dy1 Dy3 106.95(13) . 3_666 ?
O4 Dy1 O6 74.66(19) . . ?
O4 Dy1 N1 77.82(19) . . ?
O4 Dy1 N2 141.18(18) . . ?
O4 Dy1 N9 76.15(19) . . ?
O4 Dy1 N10 136.87(18) . . ?
O6 Dy1 Dy3 95.79(15) . 3_666 ?
O6 Dy1 N1 149.18(19) . . ?
O6 Dy1 N2 143.99(18) . . ?
O6 Dy1 N9 80.7(2) . . ?
O6 Dy1 N10 80.12(19) . . ?
N1 Dy1 Dy3 105.32(13) . 3_666 ?
N2 Dy1 Dy3 73.27(13) . 3_666 ?
N2 Dy1 N1 65.34(18) . . ?
N2 Dy1 N9 107.18(19) . . ?
N2 Dy1 N10 72.22(18) . . ?
N9 Dy1 Dy3 174.67(13) . 3_666 ?
N9 Dy1 N1 79.46(18) . . ?
N10 Dy1 Dy3 109.96(13) . 3_666 ?
N10 Dy1 N1 112.21(19) . . ?
N10 Dy1 N9 65.57(18) . . ?
Dy3 Dy2 Dy2 64.664(11) 3_666 3_666 ?
O1 Dy2 Dy2 96.19(10) . 3_666 ?
O1 Dy2 Dy3 36.23(10) . 3_666 ?
O1 Dy2 O2 118.35(13) . . ?
O1 Dy2 N3 75.74(15) . . ?
O1 Dy2 N5 139.60(15) . . ?
O1 Dy2 N11 76.56(15) . . ?
O1 Dy2 N13 139.58(16) . . ?
O2 Dy2 Dy2 34.42(9) . 3_666 ?
O2 Dy2 Dy2 35.20(9) 3_666 3_666 ?
O2 Dy2 Dy3 95.57(9) . 3_666 ?
O2 Dy2 Dy3 36.05(9) 3_666 3_666 ?
O2 Dy2 O1 72.21(14) 3_666 . ?
O2 Dy2 O2 69.63(15) 3_666 . ?
O2 Dy2 N3 140.29(15) . . ?
O2 Dy2 N3 81.91(15) 3_666 . ?
O2 Dy2 N5 77.81(15) . . ?
O2 Dy2 N5 81.21(15) 3_666 . ?
O2 Dy2 N11 142.34(15) . . ?
O2 Dy2 N11 144.70(15) 3_666 . ?
O2 Dy2 N13 145.05(16) 3_666 . ?
O2 Dy2 N13 79.35(15) . . ?
O7 Dy2 Dy2 90.15(13) . 3_666 ?
O7 Dy2 Dy3 89.97(12) . 3_666 ?
O7 Dy2 O1 71.63(16) . . ?
O7 Dy2 O2 74.65(16) . . ?
O7 Dy2 O2 105.92(16) . 3_666 ?
O7 Dy2 N3 141.80(18) . . ?
O7 Dy2 N5 146.68(17) . . ?
O7 Dy2 N11 78.81(18) . . ?
O7 Dy2 N13 80.00(18) . . ?
N3 Dy2 Dy2 112.85(12) . 3_666 ?
N3 Dy2 Dy3 74.57(12) . 3_666 ?
N5 Dy2 Dy2 77.17(12) . 3_666 ?
N5 Dy2 Dy3 111.18(12) . 3_666 ?
N5 Dy2 N3 70.76(17) . . ?
N5 Dy2 N11 114.38(17) . . ?
N5 Dy2 N13 76.78(17) . . ?
N11 Dy2 Dy2 168.22(13) . 3_666 ?
N11 Dy2 Dy3 110.78(12) . 3_666 ?
N11 Dy2 N3 74.74(17) . . ?
N13 Dy2 Dy2 112.37(13) . 3_666 ?
N13 Dy2 Dy3 169.64(13) . 3_666 ?
N13 Dy2 N3 115.07(18) . . ?
N13 Dy2 N11 70.03(17) . . ?
Dy1 Dy3 Dy2 67.891(11) 3_666 3_666 ?
O1 Dy3 Dy1 37.64(10) 3_666 3_666 ?
O1 Dy3 Dy2 37.01(10) 3_666 3_666 ?
O1 Dy3 O9 111.87(18) 3_666 . ?
O1 Dy3 N6 80.67(16) 3_666 . ?
O1 Dy3 N8 78.96(15) 3_666 . ?
O1 Dy3 N14 144.39(15) 3_666 . ?
O1 Dy3 N16 148.64(16) 3_666 . ?
O2 Dy3 Dy1 101.86(10) . 3_666 ?
O2 Dy3 Dy2 36.76(9) . 3_666 ?
O2 Dy3 O1 73.71(14) . 3_666 ?
O2 Dy3 O9 76.87(16) . . ?
O2 Dy3 N6 74.74(16) . . ?
O2 Dy3 N8 134.11(15) . . ?
O2 Dy3 N14 76.55(15) . . ?
O2 Dy3 N16 136.90(16) . . ?
O3 Dy3 Dy1 34.92(11) . 3_666 ?
O3 Dy3 Dy2 100.01(11) . 3_666 ?
O3 Dy3 O1 72.53(15) . 3_666 ?
O3 Dy3 O2 127.20(15) . . ?
O3 Dy3 O9 79.55(19) . . ?
O3 Dy3 N6 135.85(18) . . ?
O3 Dy3 N8 75.84(17) . . ?
O3 Dy3 N14 142.72(16) . . ?
O3 Dy3 N16 80.10(17) . . ?
O9 Dy3 Dy1 95.11(15) . 3_666 ?
O9 Dy3 Dy2 93.73(14) . 3_666 ?
O9 Dy3 N6 144.02(19) . . ?
O9 Dy3 N8 148.55(18) . . ?
O9 Dy3 N14 79.4(2) . . ?
O9 Dy3 N16 76.97(19) . . ?
N6 Dy3 Dy1 111.95(13) . 3_666 ?
N6 Dy3 Dy2 76.21(13) . 3_666 ?
N6 Dy3 N8 64.87(18) . . ?
N6 Dy3 N16 110.37(18) . . ?
N8 Dy3 Dy1 75.44(12) . 3_666 ?
N8 Dy3 Dy2 109.49(12) . 3_666 ?
N14 Dy3 Dy1 174.45(13) . 3_666 ?
N14 Dy3 Dy2 111.72(12) . 3_666 ?
N14 Dy3 N6 72.92(18) . . ?
N14 Dy3 N8 109.54(18) . . ?
N14 Dy3 N16 65.37(17) . . ?
N16 Dy3 Dy1 114.06(13) . 3_666 ?
N16 Dy3 Dy2 170.56(13) . 3_666 ?
N16 Dy3 N8 79.76(18) . . ?
Dy1 O1 Dy2 124.84(17) . . ?
Dy1 O1 H1A 106.4 . . ?
Dy2 O1 H1A 106.5 . . ?
Dy3 O1 Dy1 104.73(15) 3_666 . ?
Dy3 O1 Dy2 106.77(16) 3_666 . ?
Dy3 O1 H1A 106.4 3_666 . ?
Dy2 O2 Dy2 110.37(14) 3_666 . ?
Dy2 O2 H2A 105.8 . . ?
Dy2 O2 H2A 105.8 3_666 . ?
Dy3 O2 Dy2 120.77(16) . . ?
Dy3 O2 Dy2 107.19(15) . 3_666 ?
Dy3 O2 H2A 105.8 . . ?
Dy1 O3 H3A 100.4(12) 3_666 . ?
Dy3 O3 Dy1 110.33(18) . 3_666 ?
Dy3 O3 H3A 147.9(13) . . ?
C31 O4 Dy1 139.4(6) . . ?
Dy1 O6 H6 113(3) . . ?
C33 O6 Dy1 134.6(7) . . ?
C33 O6 H6 107(2) . . ?
C35 O7 Dy2 134.6(6) . . ?
Dy3 O9 H9 115(2) . . ?
C37 O9 Dy3 137.5(7) . . ?
C37 O9 H9 107(2) . . ?
C1 N1 Dy1 126.8(5) . . ?
C1 N1 C5 116.4(6) . . ?
C5 N1 Dy1 116.7(4) . . ?
N3 N2 Dy1 131.9(4) . . ?
C6 N2 Dy1 121.3(4) . . ?
C6 N2 N3 106.5(5) . . ?
N2 N3 Dy2 118.7(4) . . ?
C7 N3 Dy2 136.5(4) . . ?
C7 N3 N2 104.7(5) . . ?
C7 N4 C6 101.5(5) . . ?
N6 N5 Dy2 117.1(3) . . ?
C9 N5 Dy2 138.2(4) . . ?
C9 N5 N6 104.5(5) . . ?
N5 N6 Dy3 132.4(4) . . ?
C10 N6 Dy3 121.7(4) . . ?
C10 N6 N5 105.5(5) . . ?
C10 N7 C9 101.3(5) . . ?
C11 N8 Dy3 116.5(4) . . ?
C15 N8 Dy3 126.5(5) . . ?
C15 N8 C11 116.8(6) . . ?
C16 N9 Dy1 126.0(5) . . ?
C16 N9 C20 117.3(6) . . ?
C20 N9 Dy1 116.1(4) . . ?
N11 N10 Dy1 132.5(4) . . ?
C21 N10 Dy1 121.5(4) . . ?
C21 N10 N11 105.7(5) . . ?
N10 N11 Dy2 117.8(4) . . ?
C22 N11 Dy2 137.9(4) . . ?
C22 N11 N10 104.3(5) . . ?
C21 N12 C22 101.7(5) . . ?
N14 N13 Dy2 116.1(4) . . ?
C24 N13 Dy2 138.7(4) . . ?
C24 N13 N14 105.2(5) . . ?
N13 N14 Dy3 133.4(4) . . ?
C25 N14 Dy3 121.2(4) . . ?
C25 N14 N13 105.3(5) . . ?
C25 N15 C24 101.7(5) . . ?
C26 N16 Dy3 116.7(4) . . ?
C26 N16 C30 117.1(6) . . ?
C30 N16 Dy3 125.6(5) . . ?
N1 C1 H1 118.1 . . ?
N1 C1 C2 123.9(8) . . ?
C2 C1 H1 118.1 . . ?
C1 C2 H2 121.0 . . ?
C3 C2 C1 117.9(8) . . ?
C3 C2 H2 121.0 . . ?
C2 C3 H3 119.5 . . ?
C2 C3 C4 120.9(8) . . ?
C4 C3 H3 119.5 . . ?
C3 C4 H4 121.4 . . ?
C3 C4 C5 117.2(8) . . ?
C5 C4 H4 121.4 . . ?
N1 C5 C4 123.7(7) . . ?
N1 C5 C6 115.1(6) . . ?
C4 C5 C6 121.2(7) . . ?
N2 C6 N4 113.3(6) . . ?
N2 C6 C5 121.0(6) . . ?
N4 C6 C5 125.6(6) . . ?
N3 C7 C8 127.2(6) . . ?
N4 C7 N3 114.0(6) . . ?
N4 C7 C8 118.8(6) . . ?
C7 C8 H8A 107.4 . . ?
C7 C8 H8B 107.4 . . ?
C7 C8 C9 119.8(6) . . ?
H8A C8 H8B 106.9 . . ?
C9 C8 H8A 107.4 . . ?
C9 C8 H8B 107.4 . . ?
N5 C9 N7 114.5(6) . . ?
N5 C9 C8 126.5(6) . . ?
N7 C9 C8 118.9(6) . . ?
N6 C10 C11 121.2(6) . . ?
N7 C10 N6 114.1(6) . . ?
N7 C10 C11 124.7(6) . . ?
N8 C11 C10 115.4(6) . . ?
N8 C11 C12 122.6(7) . . ?
C12 C11 C10 122.0(7) . . ?
C11 C12 H12 120.6 . . ?
C13 C12 C11 118.7(8) . . ?
C13 C12 H12 120.6 . . ?
C12 C13 H13 120.5 . . ?
C14 C13 C12 118.9(8) . . ?
C14 C13 H13 120.5 . . ?
C13 C14 H14 120.2 . . ?
C13 C14 C15 119.6(8) . . ?
C15 C14 H14 120.2 . . ?
N8 C15 C14 123.3(8) . . ?
N8 C15 H15 118.3 . . ?
C14 C15 H15 118.3 . . ?
N9 C16 H16 118.3 . . ?
N9 C16 C17 123.4(7) . . ?
C17 C16 H16 118.3 . . ?
C16 C17 H17 120.9 . . ?
C16 C17 C18 118.2(8) . . ?
C18 C17 H17 120.9 . . ?
C17 C18 H18 120.1 . . ?
C19 C18 C17 119.8(8) . . ?
C19 C18 H18 120.1 . . ?
C18 C19 H19 120.6 . . ?
C18 C19 C20 118.8(8) . . ?
C20 C19 H19 120.6 . . ?
N9 C20 C19 122.6(7) . . ?
N9 C20 C21 116.4(6) . . ?
C19 C20 C21 121.0(7) . . ?
N10 C21 C20 119.5(6) . . ?
N12 C21 N10 114.7(6) . . ?
N12 C21 C20 125.8(6) . . ?
N11 C22 C23 125.7(6) . . ?
N12 C22 N11 113.7(6) . . ?
N12 C22 C23 120.6(6) . . ?
C22 C23 H23A 107.1 . . ?
C22 C23 H23B 107.1 . . ?
H23A C23 H23B 106.8 . . ?
C24 C23 C22 120.9(6) . . ?
C24 C23 H23A 107.1 . . ?
C24 C23 H23B 107.1 . . ?
N13 C24 N15 113.5(6) . . ?
N13 C24 C23 126.7(6) . . ?
N15 C24 C23 119.7(6) . . ?
N14 C25 N15 114.3(6) . . ?
N14 C25 C26 120.3(6) . . ?
N15 C25 C26 125.4(6) . . ?
N16 C26 C25 115.9(6) . . ?
N16 C26 C27 123.3(6) . . ?
C27 C26 C25 120.8(6) . . ?
C26 C27 H27 120.5 . . ?
C28 C27 C26 118.9(7) . . ?
C28 C27 H27 120.5 . . ?
C27 C28 H28 120.3 . . ?
C27 C28 C29 119.4(7) . . ?
C29 C28 H28 120.3 . . ?
C28 C29 H29 120.8 . . ?
C28 C29 C30 118.4(7) . . ?
C30 C29 H29 120.8 . . ?
N16 C30 C29 122.9(8) . . ?
N16 C30 H30 118.5 . . ?
C29 C30 H30 118.5 . . ?
O4 C31 O5 123.3(9) . . ?
O4 C31 C32 116.9(10) . . ?
O5 C31 C32 119.8(10) . . ?
C31 C32 H32A 109.5 . . ?
C31 C32 H32B 109.5 . . ?
C31 C32 H32C 109.5 . . ?
H32A C32 H32B 109.5 . . ?
H32A C32 H32C 109.5 . . ?
H32B C32 H32C 109.5 . . ?
O6 C33 H33A 108.0 . . ?
O6 C33 H33B 108.0 . . ?
H33A C33 H33B 107.3 . . ?
C34 C33 O6 117.0(14) . . ?
C34 C33 H33A 108.0 . . ?
C34 C33 H33B 108.0 . . ?
C33 C34 H34A 109.5 . . ?
C33 C34 H34B 109.5 . . ?
C33 C34 H34C 109.5 . . ?
H34A C34 H34B 109.5 . . ?
H34A C34 H34C 109.5 . . ?
H34B C34 H34C 109.5 . . ?
O7 C35 H35A 107.6 . . ?
O7 C35 H35B 107.6 . . ?
O7 C35 C36 118.8(12) . . ?
O7 C35 O8 118.6(11) . . ?
H35A C35 H35B 107.0 . . ?
C36 C35 H35A 107.6 . . ?
C36 C35 H35B 107.6 . . ?
O8 C35 C36 122.3(11) . . ?
C35 C36 H36A 109.5 . . ?
C35 C36 H36B 109.5 . . ?
C35 C36 H36C 109.5 . . ?
H36A C36 H36B 109.5 . . ?
H36A C36 H36C 109.5 . . ?
H36B C36 H36C 109.5 . . ?
O9 C37 H37A 107.6 . . ?
O9 C37 H37B 107.6 . . ?
H37A C37 H37B 107.0 . . ?
C38 C37 O9 118.8(13) . . ?
C38 C37 H37A 107.6 . . ?
C38 C37 H37B 107.6 . . ?
C37 C38 H38A 109.5 . . ?
C37 C38 H38B 109.5 . . ?
C37 C38 H38C 109.5 . . ?
H38A C38 H38B 109.5 . . ?
H38A C38 H38C 109.5 . . ?
H38B C38 H38C 109.5 . . ?

loop_
_geom_bond_atom_site_label_1
_geom_bond_atom_site_label_2
_geom_bond_distance
_geom_bond_site_symmetry_2
_geom_bond_publ_flag
Dy1 Dy3 3.7368(6) 3_666 ?
Dy1 O1 2.360(4) . ?
Dy1 O3 2.281(4) 3_666 ?
Dy1 O4 2.362(5) . ?
Dy1 O6 2.371(5) . ?
Dy1 N1 2.620(6) . ?
Dy1 N2 2.425(5) . ?
Dy1 N9 2.609(6) . ?
Dy1 N10 2.434(5) . ?
Dy2 Dy2 3.9706(7) 3_666 ?
Dy2 Dy3 3.8218(5) 3_666 ?
Dy2 O1 2.403(4) . ?
Dy2 O2 2.442(4) . ?
Dy2 O2 2.394(4) 3_666 ?
Dy2 O7 2.371(5) . ?
Dy2 N3 2.524(5) . ?
Dy2 N5 2.485(5) . ?
Dy2 N11 2.518(5) . ?
Dy2 N13 2.494(5) . ?
Dy3 O1 2.359(4) 3_666 ?
Dy3 O2 2.354(4) . ?
Dy3 O3 2.271(5) . ?
Dy3 O9 2.403(5) . ?
Dy3 N6 2.434(5) . ?
Dy3 N8 2.660(6) . ?
Dy3 N14 2.428(5) . ?
Dy3 N16 2.611(5) . ?
O1 H1A 0.8502 . ?
O2 H2A 0.8500 . ?
O3 H3A 0.922(18) . ?
O4 C31 1.261(11) . ?
O5 C31 1.287(13) . ?
O6 H6 0.854(10) . ?
O6 C33 1.442(13) . ?
O7 C35 1.227(11) . ?
O9 H9 0.859(10) . ?
O9 C37 1.404(13) . ?
N1 C1 1.341(9) . ?
N1 C5 1.348(9) . ?
N2 N3 1.364(7) . ?
N2 C6 1.319(9) . ?
N3 C7 1.339(8) . ?
N4 C6 1.351(9) . ?
N4 C7 1.334(8) . ?
N5 N6 1.373(7) . ?
N5 C9 1.327(8) . ?
N6 C10 1.340(8) . ?
N7 C9 1.347(9) . ?
N7 C10 1.322(8) . ?
N8 C11 1.353(9) . ?
N8 C15 1.334(9) . ?
N9 C16 1.342(9) . ?
N9 C20 1.351(9) . ?
N10 N11 1.374(7) . ?
N10 C21 1.328(8) . ?
N11 C22 1.353(8) . ?
N12 C21 1.324(9) . ?
N12 C22 1.339(9) . ?
N13 N14 1.378(7) . ?
N13 C24 1.339(8) . ?
N14 C25 1.330(8) . ?
N15 C24 1.346(8) . ?
N15 C25 1.334(9) . ?
N16 C26 1.337(9) . ?
N16 C30 1.345(9) . ?
C1 H1 0.9300 . ?
C1 C2 1.379(11) . ?
C2 H2 0.9300 . ?
C2 C3 1.359(12) . ?
C3 H3 0.9300 . ?
C3 C4 1.377(11) . ?
C4 H4 0.9300 . ?
C4 C5 1.387(10) . ?
C5 C6 1.474(10) . ?
C7 C8 1.475(9) . ?
C8 H8A 0.9700 . ?
C8 H8B 0.9700 . ?
C8 C9 1.504(9) . ?
C10 C11 1.460(10) . ?
C11 C12 1.395(11) . ?
C12 H12 0.9300 . ?
C12 C13 1.385(12) . ?
C13 H13 0.9300 . ?
C13 C14 1.351(13) . ?
C14 H14 0.9300 . ?
C14 C15 1.390(12) . ?
C15 H15 0.9300 . ?
C16 H16 0.9300 . ?
C16 C17 1.377(11) . ?
C17 H17 0.9300 . ?
C17 C18 1.381(12) . ?
C18 H18 0.9300 . ?
C18 C19 1.369(12) . ?
C19 H19 0.9300 . ?
C19 C20 1.383(10) . ?
C20 C21 1.479(10) . ?
C22 C23 1.482(10) . ?
C23 H23A 0.9700 . ?
C23 H23B 0.9700 . ?
C23 C24 1.465(10) . ?
C25 C26 1.468(9) . ?
C26 C27 1.382(9) . ?
C27 H27 0.9300 . ?
C27 C28 1.363(11) . ?
C28 H28 0.9300 . ?
C28 C29 1.377(12) . ?
C29 H29 0.9300 . ?
C29 C30 1.388(11) . ?
C30 H30 0.9300 . ?
C31 C32 1.516(14) . ?
C32 H32A 0.9600 . ?
C32 H32B 0.9600 . ?
C32 H32C 0.9600 . ?
C33 H33A 0.9700 . ?
C33 H33B 0.9700 . ?
C33 C34 1.387(19) . ?
C34 H34A 0.9600 . ?
C34 H34B 0.9600 . ?
C34 H34C 0.9600 . ?
C35 H35A 0.9700 . ?
C35 H35B 0.9700 . ?
C35 C36 1.457(16) . ?
C35 O8 1.348(17) . ?
C36 H36A 0.9600 . ?
C36 H36B 0.9600 . ?
C36 H36C 0.9600 . ?
C37 H37A 0.9700 . ?
C37 H37B 0.9700 . ?
C37 C38 1.339(18) . ?
C38 H38A 0.9600 . ?
C38 H38B 0.9600 . ?
C38 H38C 0.9600 . ?
O10 O10 1.41(3) 3_776 ?

loop_
_geom_torsion_atom_site_label_1
_geom_torsion_atom_site_label_2
_geom_torsion_atom_site_label_3
_geom_torsion_atom_site_label_4
_geom_torsion
_geom_torsion_site_symmetry_1
_geom_torsion_site_symmetry_2
_geom_torsion_site_symmetry_3
_geom_torsion_site_symmetry_4
_geom_torsion_publ_flag
Dy1 O4 C31 O5 11.4(16) . . . . ?
Dy1 O4 C31 C32 -166.2(8) . . . . ?
Dy1 O6 C33 C34 161.5(12) . . . . ?
Dy1 N1 C1 C2 179.9(6) . . . . ?
Dy1 N1 C5 C4 -179.9(6) . . . . ?
Dy1 N1 C5 C6 -2.1(8) . . . . ?
Dy1 N2 N3 Dy2 -5.7(7) . . . . ?
Dy1 N2 N3 C7 174.0(4) . . . . ?
Dy1 N2 C6 N4 -174.7(4) . . . . ?
Dy1 N2 C6 C5 8.5(9) . . . . ?
Dy1 N9 C16 C17 -171.1(7) . . . . ?
Dy1 N9 C20 C19 172.5(6) . . . . ?
Dy1 N9 C20 C21 -7.9(8) . . . . ?
Dy1 N10 N11 Dy2 -5.1(7) . . . . ?
Dy1 N10 N11 C22 172.9(5) . . . . ?
Dy1 N10 C21 N12 -173.1(5) . . . . ?
Dy1 N10 C21 C20 6.1(8) . . . . ?
Dy2 O7 C35 C36 -111.4(11) . . . . ?
Dy2 O7 C35 O8 75.3(12) . . . . ?
Dy2 N3 C7 N4 179.0(4) . . . . ?
Dy2 N3 C7 C8 0.4(11) . . . . ?
Dy2 N5 N6 Dy3 3.9(7) . . . . ?
Dy2 N5 N6 C10 176.9(4) . . . . ?
Dy2 N5 C9 N7 -176.6(5) . . . . ?
Dy2 N5 C9 C8 5.1(11) . . . . ?
Dy2 N11 C22 N12 177.4(5) . . . . ?
Dy2 N11 C22 C23 -2.0(12) . . . . ?
Dy2 N13 N14 Dy3 2.0(7) . . . . ?
Dy2 N13 N14 C25 177.5(4) . . . . ?
Dy2 N13 C24 N15 -176.7(5) . . . . ?
Dy2 N13 C24 C23 1.8(12) . . . . ?
Dy3 O9 C37 C38 177.6(12) . . . . ?
Dy3 N6 C10 N7 174.7(4) . . . . ?
Dy3 N6 C10 C11 -6.0(8) . . . . ?
Dy3 N8 C11 C10 -0.8(7) . . . . ?
Dy3 N8 C11 C12 177.7(6) . . . . ?
Dy3 N8 C15 C14 -176.9(6) . . . . ?
Dy3 N14 C25 N15 176.5(4) . . . . ?
Dy3 N14 C25 C26 -2.8(8) . . . . ?
Dy3 N16 C26 C25 6.9(8) . . . . ?
Dy3 N16 C26 C27 -172.0(6) . . . . ?
Dy3 N16 C30 C29 169.5(7) . . . . ?
N1 C1 C2 C3 -0.3(14) . . . . ?
N1 C5 C6 N2 -3.8(10) . . . . ?
N1 C5 C6 N4 179.8(7) . . . . ?
N2 N3 C7 N4 -0.6(7) . . . . ?
N2 N3 C7 C8 -179.2(7) . . . . ?
N3 N2 C6 N4 -0.4(8) . . . . ?
N3 N2 C6 C5 -177.3(6) . . . . ?
N3 C7 C8 C9 -8.5(11) . . . . ?
N4 C7 C8 C9 173.1(6) . . . . ?
N5 N6 C10 N7 0.8(7) . . . . ?
N5 N6 C10 C11 180.0(6) . . . . ?
N6 N5 C9 N7 -0.6(7) . . . . ?
N6 N5 C9 C8 -178.8(6) . . . . ?
N6 C10 C11 N8 4.4(9) . . . . ?
N6 C10 C11 C12 -174.1(7) . . . . ?
N7 C10 C11 N8 -176.5(6) . . . . ?
N7 C10 C11 C12 5.0(11) . . . . ?
N8 C11 C12 C13 0.1(12) . . . . ?
N9 C16 C17 C18 -0.8(15) . . . . ?
N9 C20 C21 N10 1.7(10) . . . . ?
N9 C20 C21 N12 -179.1(7) . . . . ?
N10 N11 C22 N12 0.1(8) . . . . ?
N10 N11 C22 C23 -179.3(7) . . . . ?
N11 N10 C21 N12 1.6(8) . . . . ?
N11 N10 C21 C20 -179.1(6) . . . . ?
N11 C22 C23 C24 -0.1(12) . . . . ?
N12 C22 C23 C24 -179.5(7) . . . . ?
N13 N14 C25 N15 0.3(8) . . . . ?
N13 N14 C25 C26 -179.0(6) . . . . ?
N14 N13 C24 N15 0.5(8) . . . . ?
N14 N13 C24 C23 179.0(7) . . . . ?
N14 C25 C26 N16 -3.1(10) . . . . ?
N14 C25 C26 C27 175.8(7) . . . . ?
N15 C25 C26 N16 177.7(7) . . . . ?
N15 C25 C26 C27 -3.4(11) . . . . ?
N16 C26 C27 C28 1.5(12) . . . . ?
C1 N1 C5 C4 -1.4(11) . . . . ?
C1 N1 C5 C6 176.4(7) . . . . ?
C1 C2 C3 C4 -1.3(14) . . . . ?
C2 C3 C4 C5 1.4(14) . . . . ?
C3 C4 C5 N1 -0.1(13) . . . . ?
C3 C4 C5 C6 -177.7(8) . . . . ?
C4 C5 C6 N2 174.0(7) . . . . ?
C4 C5 C6 N4 -2.4(12) . . . . ?
C5 N1 C1 C2 1.6(12) . . . . ?
C6 N2 N3 Dy2 -179.1(4) . . . . ?
C6 N2 N3 C7 0.6(7) . . . . ?
C6 N4 C7 N3 0.3(8) . . . . ?
C6 N4 C7 C8 179.0(6) . . . . ?
C7 N4 C6 N2 0.1(8) . . . . ?
C7 N4 C6 C5 176.7(7) . . . . ?
C7 C8 C9 N5 6.0(11) . . . . ?
C7 C8 C9 N7 -172.2(7) . . . . ?
C9 N5 N6 Dy3 -173.1(4) . . . . ?
C9 N5 N6 C10 -0.1(6) . . . . ?
C9 N7 C10 N6 -1.1(8) . . . . ?
C9 N7 C10 C11 179.7(6) . . . . ?
C10 N7 C9 N5 1.0(8) . . . . ?
C10 N7 C9 C8 179.4(6) . . . . ?
C10 C11 C12 C13 178.5(7) . . . . ?
C11 N8 C15 C14 -1.3(11) . . . . ?
C11 C12 C13 C14 -2.2(13) . . . . ?
C12 C13 C14 C15 2.5(14) . . . . ?
C13 C14 C15 N8 -0.7(13) . . . . ?
C15 N8 C11 C10 -176.9(6) . . . . ?
C15 N8 C11 C12 1.6(10) . . . . ?
C16 N9 C20 C19 0.3(11) . . . . ?
C16 N9 C20 C21 179.9(7) . . . . ?
C16 C17 C18 C19 1.0(15) . . . . ?
C17 C18 C19 C20 -0.5(15) . . . . ?
C18 C19 C20 N9 -0.1(13) . . . . ?
C18 C19 C20 C21 -179.8(8) . . . . ?
C19 C20 C21 N10 -178.6(7) . . . . ?
C19 C20 C21 N12 0.5(11) . . . . ?
C20 N9 C16 C17 0.2(12) . . . . ?
C21 N10 N11 Dy2 -179.0(4) . . . . ?
C21 N10 N11 C22 -1.0(7) . . . . ?
C21 N12 C22 N11 0.8(8) . . . . ?
C21 N12 C22 C23 -179.7(7) . . . . ?
C22 N12 C21 N10 -1.5(8) . . . . ?
C22 N12 C21 C20 179.3(7) . . . . ?
C22 C23 C24 N13 0.2(12) . . . . ?
C22 C23 C24 N15 178.6(7) . . . . ?
C24 N13 N14 Dy3 -176.0(5) . . . . ?
C24 N13 N14 C25 -0.4(7) . . . . ?
C24 N15 C25 N14 0.0(8) . . . . ?
C24 N15 C25 C26 179.3(7) . . . . ?
C25 N15 C24 N13 -0.3(8) . . . . ?
C25 N15 C24 C23 -178.9(7) . . . . ?
C25 C26 C27 C28 -177.3(8) . . . . ?
C26 N16 C30 C29 -1.2(13) . . . . ?
C26 C27 C28 C29 -1.0(14) . . . . ?
C27 C28 C29 C30 -0.5(15) . . . . ?
C28 C29 C30 N16 1.7(15) . . . . ?
C30 N16 C26 C25 178.5(7) . . . . ?
C30 N16 C26 C27 -0.4(11) . . . . ?
